data_2106543
loop_
_publ_author_name
'Laval, J.P.'
'Papiernik, R.'
'Frit, B.'

_publ_section_title
;
 Ba Zr F6- alpha: Une structure a anion complexe (Zr2 F12)4-
;
_journal_name_full 'Acta Crystallographica B (24,1968-38,1982)'
_journal_page_first 1070
_journal_page_last 1074
_journal_volume 34
_journal_year 1978
_chemical_formula_sum 'Ba F6 Zr'
_chemical_name_systematic 'Ba (Zr F6)'
_space_group_IT_number 14
_symmetry_space_group_name_Hall '-P 2ybc'
_symmetry_space_group_name_H-M 'P 1 21/c 1'
_cell_angle_alpha 90
_cell_angle_beta 127.09
_cell_angle_gamma 90
_cell_formula_units_Z 4
_cell_length_a 6.493
_cell_length_b 9.53
_cell_length_c 9.203
_cell_volume 454.257
_citation_journal_id_ASTM ACBCAR
_cod_data_source_file Laval_ACBCAR_1978_391.cif
_cod_data_source_block Ba1F6Zr1
_cod_original_cell_volume 454.2568
_cod_original_formula_sum 'Ba1 F6 Zr1'
_cod_database_code 2106543

loop_
_symmetry_equiv_pos_as_xyz
x,y,z
-x,y+1/2,-z+1/2
-x,-y,-z
x,-y-1/2,z-1/2

loop_
_atom_site_label
_atom_site_type_symbol
_atom_site_fract_x
_atom_site_fract_y
_atom_site_fract_z
_atom_site_occupancy
_atom_site_U_iso_or_equiv
F5 F-1 0.0775 0.8957 0.1421 1 0.0
F3 F-1 0.1627 0.1535 0.2897 1 0.0
F4 F-1 0.2719 0.4594 0.321 1 0.0
F1 F-1 0.0166 0.6217 0.0288 1 0.0
Zr1 Zr+4 0.1209 0.9638 0.3646 1 0.0
Ba1 Ba+2 0.41039 0.1807 0.13823 1 0.0
F6 F-1 0.4524 0.4697 0.1127 1 0.0
F2 F-1 0.3202 0.7808 0.4699 1 0.0
